data_7027670
loop_
_publ_author_name
'Plater, M. John'
'Foreman, Mark R. St. J.'
'Coronado, Eugenio'
'G\'omez-Garc\'ia, Carlos J.'
'Slawin, Alexandra M. Z.'

_publ_section_title
;
 Crystallisation of H3BTC, H3TPO or H2SDA with MII (M&#x2005;=&#x2005;Co,
 Mn or Zn) and 2,2&#x2032;-bipyridyl: design and control of co-ordination
 architecture, and magnetic properties
 (H3BTC&#x2005;=&#x2005;benzene-1,3,5-tricarboxylic acid,
 H3TPO&#x2005;=&#x2005;tris(4-carboxylphenyl)phosphine oxide,
 H2SDA&#x2005;=&#x2005;cis-stilbene-4,4&#x2032;-dicarboxylic
 acid)&#x200A;&#x2020;
;
_journal_issue 23
_journal_name_full 'Journal of the Chemical Society, Dalton Transactions'
_journal_page_first 4209
_journal_paper_doi 10.1039/a905332h
_journal_year 1999
_chemical_compound_source -
_chemical_formula_analytical 'C62 H54 Co3 N4 O21 P2'
_chemical_formula_moiety 'C62 H54 Co3 N4 O21 P2'
_chemical_formula_structural 'C62 H54 Co3 N4 O21 P2'
_chemical_formula_sum 'C62 H54 Co3 N4 O21 P2'
_chemical_formula_weight 1429.82
_chemical_melting_point ?
_chemical_name_systematic
;
?
;
_space_group_IT_number 2
_symmetry_cell_setting triclinic
_symmetry_space_group_name_Hall '-P 1'
_symmetry_space_group_name_H-M 'P -1'
_atom_sites_solution_hydrogens geom
_atom_sites_solution_primary direct
_atom_sites_solution_secondary difmap
_audit_creation_method SHELXL
_cell_angle_alpha 110.791(2)
_cell_angle_beta 93.6520(10)
_cell_angle_gamma 99.355(2)
_cell_formula_units_Z 1
_cell_length_a 10.9103(10)
_cell_length_b 11.4372(11)
_cell_length_c 13.7163(13)
_cell_measurement_reflns_used 36
_cell_measurement_temperature 293(2)
_cell_measurement_theta_max 337
_cell_measurement_theta_min 23
_cell_volume 1565.1(3)
_computing_cell_refinement SMART/SAINT
_computing_data_collection SMART
_computing_data_reduction SAINT
_computing_molecular_graphics SHELXTL
_computing_publication_material SHELXTL
_computing_structure_refinement 'SHELXL-93 (Sheldrick, 1993)'
_computing_structure_solution 'SHELXS-86 (Sheldrick, 1990)'
_diffrn_ambient_temperature 293(2)
_diffrn_measurement_device SMART
_diffrn_measurement_method CCD
_diffrn_radiation_monochromator graphite
_diffrn_radiation_source 'fine-focus sealed tube'
_diffrn_radiation_type MoK\a
_diffrn_radiation_wavelength 0.71073
_diffrn_reflns_av_R_equivalents 0.0358
_diffrn_reflns_av_sigmaI/netI 0.1239
_diffrn_reflns_limit_h_max 14
_diffrn_reflns_limit_h_min -14
_diffrn_reflns_limit_k_max 15
_diffrn_reflns_limit_k_min -12
_diffrn_reflns_limit_l_max 13
_diffrn_reflns_limit_l_min -17
_diffrn_reflns_number 9933
_diffrn_reflns_theta_max 28.75
_diffrn_reflns_theta_min 1.60
_diffrn_standards_decay_% -
_diffrn_standards_interval_count -
_diffrn_standards_interval_time -
_diffrn_standards_number -
_exptl_absorpt_coefficient_mu 0.917
_exptl_absorpt_correction_T_max 1.000000
_exptl_absorpt_correction_T_min 0.764871
_exptl_absorpt_correction_type sadabs
_exptl_crystal_colour pink/orange
_exptl_crystal_density_diffrn 1.517
_exptl_crystal_density_meas ?
_exptl_crystal_density_method -
_exptl_crystal_description needle
_exptl_crystal_F_000 733
_exptl_crystal_size_max .08
_exptl_crystal_size_mid .14
_exptl_crystal_size_min .25
_refine_diff_density_max 0.742
_refine_diff_density_min -1.560
_refine_diff_density_rms 0.128
_refine_ls_extinction_coef 0.0043(18)
_refine_ls_extinction_expression Fc^*^=kFc[1+0.001xFc^2^\l^3^/sin(2\q)]^-1/4^
_refine_ls_extinction_method SHELXL
_refine_ls_goodness_of_fit_all 1.015
_refine_ls_goodness_of_fit_obs 1.119
_refine_ls_hydrogen_treatment riding
_refine_ls_matrix_type full
_refine_ls_number_parameters 438
_refine_ls_number_reflns 7016
_refine_ls_number_restraints 4
_refine_ls_restrained_S_all 1.015
_refine_ls_restrained_S_obs 1.119
_refine_ls_R_factor_all 0.1592
_refine_ls_R_factor_obs 0.0736
_refine_ls_shift/esd_max -0.200
_refine_ls_shift/esd_mean 0.005
_refine_ls_structure_factor_coef Fsqd
_refine_ls_weighting_details 'w=1/[\s^2^(Fo^2^)+(0.1419P)^2^+0.0000P] where P=(Fo^2^+2Fc^2^)/3'
_refine_ls_weighting_scheme calc
_refine_ls_wR_factor_all 0.2604
_refine_ls_wR_factor_obs 0.1997
_reflns_number_observed 3509
_reflns_number_total 7016
_reflns_observed_criterion >2sigma(I)
_cod_data_source_file 905332hsup1.cif
_cod_data_source_block 11
_cod_depositor_comments
;
The following automatic conversions were performed:

'_chemical_melting_point' value '-' was changed to '?' - the value is
undefined or not given.

'_symmetry_cell_setting' value 'Triclinic'
changed to 'triclinic' according to
/home/saulius/struct/CIF-dictionaries/cif_core.dic dictionary named
'cif_core.dic' version 2.4.2 from 2011-04-26.

Automatic conversion script
Id: cif_fix_values 1891 2012-01-12 08:04:46Z andrius 

The following automatic conversions were performed:

'_exptl_crystal_density_meas' value '-' was changed to '?' - the
value is perceived as not measured.

Automatic conversion script
Id: cif_fix_values 3008 2015-01-20 13:52:24Z robertas 

The following automatic conversions were performed:

'_refine_ls_weighting_scheme' value 'calc
w=1/[\s^2^(Fo^2^)+(0.1419P)^2^+0.0000P] where P=(Fo^2^+2Fc^2^)/3' was
changed to 'calc'. New tag '_refine_ls_weighting_details' was
created. The value of the new tag was set to
'w=1/[\s^2^(Fo^2^)+(0.1419P)^2^+0.0000P] where P=(Fo^2^+2Fc^2^)/3'.

Automatic conversion script
Id: cif_fix_values 3143 2015-03-26 13:38:13Z robertas 
;
_cod_original_sg_symbol_H-M P-1
_cod_database_code 7027670

loop_
_symmetry_equiv_pos_as_xyz
'x, y, z'
'-x, -y, -z'

loop_
_atom_site_aniso_label
_atom_site_aniso_U_11
_atom_site_aniso_U_22
_atom_site_aniso_U_33
_atom_site_aniso_U_23
_atom_site_aniso_U_13
_atom_site_aniso_U_12
Co1 0.0308(5) 0.0284(5) 0.0328(5) 0.0114(4) 0.0028(4) 0.0062(3)
O1 0.041(3) 0.041(3) 0.037(3) 0.019(2) 0.005(2) 0.010(2)
N1 0.039(3) 0.028(3) 0.046(4) 0.014(3) 0.009(3) 0.010(2)
C2 0.039(4) 0.036(4) 0.055(5) 0.021(4) 0.014(3) 0.005(3)
C3 0.049(5) 0.043(4) 0.074(6) 0.021(4) 0.027(4) 0.009(4)
C4 0.073(6) 0.047(5) 0.065(6) 0.030(4) 0.027(5) 0.007(4)
C5 0.068(5) 0.040(4) 0.049(5) 0.023(4) 0.003(4) 0.002(4)
C6 0.048(4) 0.031(4) 0.032(4) 0.014(3) 0.013(3) 0.012(3)
C7 0.041(4) 0.031(3) 0.030(4) 0.008(3) 0.006(3) 0.014(3)
C8 0.056(5) 0.041(4) 0.034(4) 0.014(3) -0.003(3) 0.018(4)
C9 0.040(4) 0.047(4) 0.049(5) 0.011(4) -0.013(4) 0.005(3)
C10 0.036(4) 0.051(5) 0.048(5) 0.011(4) 0.002(3) -0.003(3)
C11 0.039(4) 0.041(4) 0.042(4) 0.017(3) 0.000(3) 0.005(3)
N12 0.032(3) 0.029(3) 0.037(3) 0.016(2) 0.002(2) 0.004(2)
P1 0.0303(9) 0.0285(9) 0.0322(10) 0.0116(7) 0.0036(7) 0.0058(7)
O2 0.039(3) 0.039(3) 0.038(3) 0.020(2) 0.005(2) 0.017(2)
C13 0.033(3) 0.023(3) 0.031(4) 0.003(3) 0.000(3) -0.001(3)
C14 0.044(4) 0.030(4) 0.048(4) 0.017(3) 0.012(3) 0.017(3)
C15 0.051(4) 0.039(4) 0.037(4) 0.019(3) 0.010(3) 0.009(3)
C16 0.035(4) 0.026(3) 0.035(4) 0.004(3) 0.005(3) 0.006(3)
C17 0.043(4) 0.033(4) 0.047(4) 0.020(3) 0.012(3) 0.018(3)
C18 0.043(4) 0.033(4) 0.039(4) 0.018(3) 0.009(3) 0.009(3)
C19 0.037(4) 0.037(4) 0.031(4) 0.006(3) 0.005(3) 0.004(3)
O19 0.065(3) 0.035(3) 0.078(4) 0.023(3) 0.038(3) 0.010(3)
O20 0.049(3) 0.027(2) 0.038(3) 0.010(2) 0.012(2) 0.011(2)
C20 0.039(4) 0.027(3) 0.029(4) 0.006(3) 0.006(3) 0.005(3)
C21 0.028(4) 0.166(12) 0.090(8) -0.074(8) -0.006(5) 0.008(6)
C22 0.038(5) 0.152(11) 0.070(7) -0.062(7) 0.005(5) 0.019(6)
C23 0.028(3) 0.039(4) 0.037(4) 0.009(3) 0.000(3) 0.003(3)
C24 0.031(4) 0.080(6) 0.069(6) -0.019(5) 0.003(4) 0.011(4)
C25 0.035(4) 0.080(6) 0.060(6) -0.027(5) -0.002(4) 0.012(4)
C26 0.040(4) 0.038(4) 0.032(4) 0.017(3) 0.004(3) 0.007(3)
O26 0.040(3) 0.043(3) 0.037(3) 0.005(2) 0.002(2) 0.001(2)
O27 0.038(3) 0.037(3) 0.038(3) 0.013(2) -0.001(2) 0.006(2)
C27 0.033(3) 0.028(3) 0.039(4) 0.009(3) 0.008(3) 0.006(3)
C28 0.041(4) 0.061(5) 0.054(5) 0.033(4) 0.007(4) 0.006(4)
C29 0.061(5) 0.060(5) 0.075(6) 0.048(5) 0.017(5) 0.016(4)
C30 0.044(4) 0.039(4) 0.062(5) 0.022(4) 0.019(4) 0.006(3)
C31 0.044(4) 0.043(4) 0.059(5) 0.012(4) 0.008(4) 0.000(3)
C32 0.042(4) 0.042(4) 0.048(5) 0.022(4) 0.006(3) 0.000(3)
O33 0.062(4) 0.073(4) 0.117(6) 0.049(4) 0.002(4) -0.003(3)
C33 0.050(5) 0.051(5) 0.073(6) 0.033(5) 0.011(4) 0.018(4)
O34 0.074(4) 0.065(4) 0.093(5) 0.047(4) 0.013(4) 0.009(3)
Co2 0.0548(9) 0.0504(9) 0.0607(11) 0.0269(8) 0.0135(8) 0.0081(7)
O40 0.061(4) 0.073(4) 0.074(4) 0.030(3) 0.002(3) 0.009(3)
O50 0.062(4) 0.070(4) 0.071(4) 0.032(4) 0.029(3) 0.019(3)
O60 0.056(7) 0.028(5) 0.080(8) -0.015(5) -0.029(6) 0.000(5)

loop_
_atom_site_label
_atom_site_type_symbol
_atom_site_fract_x
_atom_site_fract_y
_atom_site_fract_z
_atom_site_U_iso_or_equiv
_atom_site_thermal_displace_type
_atom_site_occupancy
_atom_site_calc_flag
_atom_site_refinement_flags
Co1 Co -0.78121(8) -0.18865(8) 1.55693(7) 0.0306(3) Uani 1 d .
O1 O -0.8442(4) -0.3288(4) 1.6175(4) 0.0377(11) Uani 1 d D
H1A H -0.8093(72) -0.3096(77) 1.6903(22) 0.079(29) Uiso 1 d D
H1B H -0.8104(78) -0.3946(62) 1.5651(51) 0.091(32) Uiso 1 d D
N1 N -0.7526(5) -0.0466(5) 1.4911(5) 0.0369(13) Uani 1 d .
C2 C -0.6455(7) 0.0385(6) 1.5076(6) 0.042(2) Uani 1 d .
H2A H -0.5814(7) 0.0429(6) 1.5576(6) 0.050 Uiso 1 calc R
C3 C -0.6266(8) 0.1189(7) 1.4540(7) 0.054(2) Uani 1 d .
H3A H -0.5507(8) 0.1758(7) 1.4666(7) 0.065 Uiso 1 calc R
C4 C -0.7214(8) 0.1145(7) 1.3813(7) 0.059(2) Uani 1 d .
H4A H -0.7103(8) 0.1671(7) 1.3429(7) 0.070 Uiso 1 calc R
C5 C -0.8348(8) 0.0294(7) 1.3661(6) 0.052(2) Uani 1 d .
H5A H -0.9012(8) 0.0266(7) 1.3188(6) 0.063 Uiso 1 calc R
C6 C -0.8477(6) -0.0500(6) 1.4215(5) 0.036(2) Uani 1 d .
C7 C -0.9631(6) -0.1442(6) 1.4109(5) 0.0343(15) Uani 1 d .
C8 C -1.0738(7) -0.1536(7) 1.3518(5) 0.043(2) Uani 1 d .
H8A H -1.0781(7) -0.1001(7) 1.3146(5) 0.052 Uiso 1 calc R
C9 C -1.1776(7) -0.2417(7) 1.3476(6) 0.049(2) Uani 1 d .
H9A H -1.2521(7) -0.2487(7) 1.3071(6) 0.058 Uiso 1 calc R
C10 C -1.1707(7) -0.3193(7) 1.4036(6) 0.049(2) Uani 1 d .
H10A H -1.2400(7) -0.3796(7) 1.4020(6) 0.059 Uiso 1 calc R
C11 C -1.0569(6) -0.3051(7) 1.4629(6) 0.041(2) Uani 1 d .
H11A H -1.0514(6) -0.3578(7) 1.5007(6) 0.049 Uiso 1 calc R
N12 N -0.9558(5) -0.2198(5) 1.4679(4) 0.0318(12) Uani 1 d .
P1 P -0.3293(2) -0.6671(2) 1.12950(13) 0.0303(4) Uani 1 d .
O2 O -0.2543(4) -0.7372(4) 1.1767(3) 0.0362(11) Uani 1 d .
C13 C -0.4275(6) -0.5835(6) 1.2199(5) 0.0319(14) Uani 1 d .
C14 C -0.4693(6) -0.6352(6) 1.2920(6) 0.039(2) Uani 1 d .
H14A H -0.4419(6) -0.7064(6) 1.2961(6) 0.047 Uiso 1 calc R
C15 C -0.5522(7) -0.5799(6) 1.3579(5) 0.040(2) Uani 1 d .
H15A H -0.5801(7) -0.6151(6) 1.4060(5) 0.049 Uiso 1 calc R
C16 C -0.5951(6) -0.4727(6) 1.3540(5) 0.0339(15) Uani 1 d .
C17 C -0.5514(6) -0.4212(6) 1.2831(5) 0.038(2) Uani 1 d .
H17A H -0.5774(6) -0.3488(6) 1.2804(5) 0.046 Uiso 1 calc R
C18 C -0.4702(6) -0.4749(6) 1.2164(5) 0.037(2) Uani 1 d .
H18A H -0.4429(6) -0.4393(6) 1.1684(5) 0.044 Uiso 1 calc R
C19 C -0.6888(6) -0.4180(6) 1.4260(5) 0.037(2) Uani 1 d .
O19 O -0.7517(5) -0.4893(5) 1.4628(5) 0.0574(15) Uani 1 d .
O20 O -0.6927(4) -0.3030(4) 1.4433(3) 0.0380(11) Uani 1 d .
C20 C -0.4338(6) -0.7713(6) 1.0135(5) 0.0332(15) Uani 1 d .
C21 C -0.3839(8) -0.8392(12) 0.9288(9) 0.131(6) Uani 1 d .
H21A H -0.2974(8) -0.8266(12) 0.9296(9) 0.157 Uiso 1 calc R
C22 C -0.4615(8) -0.9277(11) 0.8407(8) 0.116(5) Uani 1 d .
H22A H -0.4259(8) -0.9780(11) 0.7849(8) 0.139 Uiso 1 calc R
C23 C -0.5878(6) -0.9424(6) 0.8338(5) 0.036(2) Uani 1 d .
C24 C -0.6355(7) -0.8690(9) 0.9173(7) 0.073(3) Uani 1 d .
H24A H -0.7219(7) -0.8761(9) 0.9141(7) 0.088 Uiso 1 calc R
C25 C -0.5602(7) -0.7840(9) 1.0071(7) 0.073(3) Uani 1 d .
H25A H -0.5961(7) -0.7352(9) 1.0634(7) 0.088 Uiso 1 calc R
C26 C -0.6688(6) -1.0348(6) 0.7354(5) 0.035(2) Uani 1 d .
O26 O -0.6173(4) -1.1102(4) 0.6646(4) 0.0439(12) Uani 1 d .
O27 O -0.7850(4) -1.0362(4) 0.7213(4) 0.0379(11) Uani 1 d .
C27 C -0.2290(6) -0.5514(6) 1.0944(5) 0.0340(15) Uani 1 d .
C28 C -0.2702(7) -0.5002(8) 1.0233(6) 0.050(2) Uani 1 d .
H28A H -0.3487(7) -0.5345(8) 0.9833(6) 0.059 Uiso 1 calc R
C29 C -0.1938(8) -0.3979(8) 1.0125(7) 0.058(2) Uani 1 d .
H29A H -0.2206(8) -0.3644(8) 0.9641(7) 0.070 Uiso 1 calc R
C30 C -0.0771(7) -0.3443(7) 1.0733(6) 0.047(2) Uani 1 d .
C31 C -0.0320(7) -0.3999(7) 1.1365(6) 0.051(2) Uani 1 d .
H31A H 0.0494(7) -0.3694(7) 1.1712(6) 0.061 Uiso 1 calc R
C32 C -0.1074(6) -0.5030(7) 1.1498(6) 0.043(2) Uani 1 d .
H32A H -0.0774(6) -0.5392(7) 1.1951(6) 0.052 Uiso 1 calc R
O33 O 0.1000(6) -0.1736(6) 1.1277(6) 0.083(2) Uani 1 d .
C33 C -0.0011(8) -0.2185(8) 1.0721(7) 0.054(2) Uani 1 d .
O34 O -0.0530(6) -0.1704(6) 1.0191(5) 0.073(2) Uani 1 d .
Co2 Co 0.0000 0.0000 1.0000 0.0535(5) Uani 1 d S
O40 O 0.1681(5) 0.0458(6) 1.1013(5) 0.070(2) Uani 1 d .
O50 O -0.0838(6) 0.1026(6) 1.1339(5) 0.065(2) Uani 1 d D
H50A H -0.0347(67) 0.0771(78) 1.1824(53) 0.079(30) Uiso 1 d D
H50B H -0.1724(35) 0.0603(115) 1.1176(109) 0.176(60) Uiso 1 d D
O60 O -0.1428(10) -0.2761(9) 0.7351(9) 0.067(4) Uani 0.50 d P

loop_
_atom_type_symbol
_atom_type_description
_atom_type_scat_dispersion_real
_atom_type_scat_dispersion_imag
_atom_type_scat_source
C C 0.0033 0.0016 'International Tables Vol C Tables 4.2.6.8 and 6.1.1.4'
H H 0.0000 0.0000 'International Tables Vol C Tables 4.2.6.8 and 6.1.1.4'
N N 0.0061 0.0033 'International Tables Vol C Tables 4.2.6.8 and 6.1.1.4'
O O 0.0106 0.0060 'International Tables Vol C Tables 4.2.6.8 and 6.1.1.4'
P P 0.1023 0.0942 'International Tables Vol C Tables 4.2.6.8 and 6.1.1.4'
Co Co 0.3494 0.9721 'International Tables Vol C Tables 4.2.6.8 and 6.1.1.4'

loop_
_geom_angle_atom_site_label_1
_geom_angle_atom_site_label_2
_geom_angle_atom_site_label_3
_geom_angle
_geom_angle_site_symmetry_1
_geom_angle_site_symmetry_3
O20 Co1 O26 93.2(2) . 1_566
O20 Co1 O1 95.0(2) . .
O26 Co1 O1 94.3(2) 1_566 .
O20 Co1 N12 99.3(2) . .
O26 Co1 N12 165.1(2) 1_566 .
O1 Co1 N12 92.8(2) . .
O20 Co1 N1 90.5(2) . .
O26 Co1 N1 94.2(2) 1_566 .
O1 Co1 N1 169.6(2) . .
N12 Co1 N1 77.6(2) . .
O20 Co1 O27 153.1(2) . 1_566
O26 Co1 O27 59.9(2) 1_566 1_566
O1 Co1 O27 88.1(2) . 1_566
N12 Co1 O27 107.3(2) . 1_566
N1 Co1 O27 91.0(2) . 1_566
C2 N1 C6 118.9(6) . .
C2 N1 Co1 125.0(5) . .
C6 N1 Co1 115.9(4) . .
N1 C2 C3 122.8(7) . .
C2 C3 C4 118.9(8) . .
C3 C4 C5 118.8(7) . .
C6 C5 C4 119.6(8) . .
N1 C6 C5 121.0(7) . .
N1 C6 C7 115.0(5) . .
C5 C6 C7 124.1(7) . .
N12 C7 C8 120.8(6) . .
N12 C7 C6 115.6(6) . .
C8 C7 C6 123.6(6) . .
C9 C8 C7 120.2(7) . .
C8 C9 C10 119.5(7) . .
C9 C10 C11 118.0(7) . .
N12 C11 C10 123.0(7) . .
C11 N12 C7 118.5(6) . .
C11 N12 Co1 125.9(4) . .
C7 N12 Co1 115.6(4) . .
O2 P1 C27 111.2(3) . .
O2 P1 C20 112.9(3) . .
C27 P1 C20 107.7(3) . .
O2 P1 C13 111.5(3) . .
C27 P1 C13 107.6(3) . .
C20 P1 C13 105.6(3) . .
C14 C13 C18 118.8(6) . .
C14 C13 P1 117.2(5) . .
C18 C13 P1 123.8(5) . .
C13 C14 C15 119.4(6) . .
C14 C15 C16 121.8(6) . .
C17 C16 C15 118.2(6) . .
C17 C16 C19 122.1(6) . .
C15 C16 C19 119.7(6) . .
C18 C17 C16 121.0(6) . .
C17 C18 C13 120.8(6) . .
O19 C19 O20 126.8(6) . .
O19 C19 C16 117.6(6) . .
O20 C19 C16 115.6(6) . .
C19 O20 Co1 126.1(4) . .
C21 C20 C25 118.7(7) . .
C21 C20 P1 118.4(6) . .
C25 C20 P1 122.9(6) . .
C20 C21 C22 120.1(8) . .
C23 C22 C21 121.6(8) . .
C24 C23 C22 117.2(7) . .
C24 C23 C26 122.6(6) . .
C22 C23 C26 120.2(7) . .
C23 C24 C25 122.1(7) . .
C20 C25 C24 120.1(7) . .
O27 C26 O26 120.5(6) . .
O27 C26 C23 121.0(6) . .
O26 C26 C23 118.5(6) . .
C26 O26 Co1 94.6(4) . 1_544
C26 O27 Co1 84.9(4) . 1_544
C28 C27 C32 119.5(6) . .
C28 C27 P1 122.9(5) . .
C32 C27 P1 117.3(5) . .
C29 C28 C27 119.4(7) . .
C28 C29 C30 120.8(7) . .
C31 C30 C29 120.0(7) . .
C31 C30 C33 119.8(7) . .
C29 C30 C33 120.1(7) . .
C30 C31 C32 120.3(7) . .
C31 C32 C27 119.5(7) . .
O34 C33 O33 126.6(8) . .
O34 C33 C30 115.3(8) . .
O33 C33 C30 118.0(7) . .
C33 O34 Co2 130.8(6) . .
O34 Co2 O34 179.999(1) . 2_557
O34 Co2 O40 88.0(2) . 2_557
O34 Co2 O40 92.0(2) 2_557 2_557
O34 Co2 O40 92.0(2) . .
O34 Co2 O40 88.0(2) 2_557 .
O40 Co2 O40 180.000(1) 2_557 .
O34 Co2 O50 87.2(2) . 2_557
O34 Co2 O50 92.8(2) 2_557 2_557
O40 Co2 O50 88.0(3) 2_557 2_557
O40 Co2 O50 92.0(3) . 2_557
O34 Co2 O50 92.8(2) . .
O34 Co2 O50 87.2(2) 2_557 .
O40 Co2 O50 92.0(3) 2_557 .
O40 Co2 O50 88.0(3) . .
O50 Co2 O50 179.998(2) 2_557 .

loop_
_geom_bond_atom_site_label_1
_geom_bond_atom_site_label_2
_geom_bond_distance
_geom_bond_site_symmetry_2
Co1 O20 2.056(4) .
Co1 O26 2.094(5) 1_566
Co1 O1 2.095(5) .
Co1 N12 2.103(5) .
Co1 N1 2.114(5) .
Co1 O27 2.317(5) 1_566
N1 C2 1.343(8) .
N1 C6 1.350(8) .
C2 C3 1.366(10) .
C3 C4 1.371(11) .
C4 C5 1.398(11) .
C5 C6 1.371(9) .
C6 C7 1.482(9) .
C7 N12 1.363(8) .
C7 C8 1.378(9) .
C8 C9 1.371(10) .
C9 C10 1.372(10) .
C10 C11 1.394(9) .
C11 N12 1.329(8) .
P1 O2 1.498(4) .
P1 C27 1.797(7) .
P1 C20 1.798(7) .
P1 C13 1.806(7) .
C13 C14 1.385(9) .
C13 C18 1.410(9) .
C14 C15 1.386(9) .
C15 C16 1.398(9) .
C16 C17 1.376(9) .
C16 C19 1.520(9) .
C17 C18 1.372(9) .
C19 O19 1.242(8) .
C19 O20 1.260(7) .
C20 C21 1.351(11) .
C20 C25 1.357(10) .
C21 C22 1.387(12) .
C22 C23 1.354(10) .
C23 C24 1.350(10) .
C23 C26 1.501(9) .
C24 C25 1.378(11) .
C26 O27 1.267(8) .
C26 O26 1.279(8) .
O26 Co1 2.094(4) 1_544
O27 Co1 2.317(5) 1_544
C27 C28 1.390(9) .
C27 C32 1.407(9) .
C28 C29 1.380(10) .
C29 C30 1.393(11) .
C30 C31 1.356(10) .
C30 C33 1.545(10) .
C31 C32 1.399(10) .
O33 C33 1.222(10) .
C33 O34 1.217(9) .
O34 Co2 2.054(6) .
Co2 O34 2.054(6) 2_557
Co2 O40 2.101(6) 2_557
Co2 O40 2.101(6) .
Co2 O50 2.149(6) 2_557
Co2 O50 2.149(6) .

loop_
_geom_torsion_atom_site_label_1
_geom_torsion_atom_site_label_2
_geom_torsion_atom_site_label_3
_geom_torsion_atom_site_label_4
_geom_torsion
_geom_torsion_site_symmetry_1
_geom_torsion_site_symmetry_4
O20 Co1 N1 C2 -80.9(6) . .
O26 Co1 N1 C2 12.4(6) 1_566 .
O1 Co1 N1 C2 157.0(10) . .
N12 Co1 N1 C2 179.7(6) . .
O27 Co1 N1 C2 72.2(6) 1_566 .
O20 Co1 N1 C6 94.1(5) . .
O26 Co1 N1 C6 -172.7(5) 1_566 .
O1 Co1 N1 C6 -28.1(14) . .
N12 Co1 N1 C6 -5.4(5) . .
O27 Co1 N1 C6 -112.8(5) 1_566 .
C6 N1 C2 C3 -2.5(10) . .
Co1 N1 C2 C3 172.3(5) . .
N1 C2 C3 C4 1.0(11) . .
C2 C3 C4 C5 1.2(12) . .
C3 C4 C5 C6 -1.9(12) . .
C2 N1 C6 C5 1.8(10) . .
Co1 N1 C6 C5 -173.5(5) . .
C2 N1 C6 C7 -178.3(6) . .
Co1 N1 C6 C7 6.4(7) . .
C4 C5 C6 N1 0.4(11) . .
C4 C5 C6 C7 -179.5(7) . .
N1 C6 C7 N12 -3.6(8) . .
C5 C6 C7 N12 176.3(6) . .
N1 C6 C7 C8 173.6(6) . .
C5 C6 C7 C8 -6.5(11) . .
N12 C7 C8 C9 -1.6(10) . .
C6 C7 C8 C9 -178.6(6) . .
C7 C8 C9 C10 0.7(11) . .
C8 C9 C10 C11 -0.1(11) . .
C9 C10 C11 N12 0.4(11) . .
C10 C11 N12 C7 -1.2(10) . .
C10 C11 N12 Co1 178.9(5) . .
C8 C7 N12 C11 1.8(9) . .
C6 C7 N12 C11 179.1(6) . .
C8 C7 N12 Co1 -178.3(5) . .
C6 C7 N12 Co1 -1.0(7) . .
O20 Co1 N12 C11 94.7(6) . .
O26 Co1 N12 C11 -118.9(8) 1_566 .
O1 Co1 N12 C11 -0.8(6) . .
N1 Co1 N12 C11 -176.8(6) . .
O27 Co1 N12 C11 -89.7(6) 1_566 .
O20 Co1 N12 C7 -85.2(4) . .
O26 Co1 N12 C7 61.2(10) 1_566 .
O1 Co1 N12 C7 179.3(4) . .
N1 Co1 N12 C7 3.3(4) . .
O27 Co1 N12 C7 90.4(5) 1_566 .
O2 P1 C13 C14 -29.5(6) . .
C27 P1 C13 C14 -151.7(5) . .
C20 P1 C13 C14 93.5(5) . .
O2 P1 C13 C18 154.9(5) . .
C27 P1 C13 C18 32.7(6) . .
C20 P1 C13 C18 -82.1(6) . .
C18 C13 C14 C15 0.5(10) . .
P1 C13 C14 C15 -175.3(5) . .
C13 C14 C15 C16 -0.1(10) . .
C14 C15 C16 C17 -0.8(10) . .
C14 C15 C16 C19 178.3(6) . .
C15 C16 C17 C18 1.4(10) . .
C19 C16 C17 C18 -177.7(6) . .
C16 C17 C18 C13 -1.0(10) . .
C14 C13 C18 C17 0.1(10) . .
P1 C13 C18 C17 175.6(5) . .
C17 C16 C19 O19 158.3(7) . .
C15 C16 C19 O19 -20.8(9) . .
C17 C16 C19 O20 -22.8(9) . .
C15 C16 C19 O20 158.1(6) . .
O19 C19 O20 Co1 11.4(10) . .
C16 C19 O20 Co1 -167.4(4) . .
O26 Co1 O20 C19 95.5(5) 1_566 .
O1 Co1 O20 C19 0.9(5) . .
N12 Co1 O20 C19 -92.7(5) . .
N1 Co1 O20 C19 -170.2(5) . .
O27 Co1 O20 C19 96.6(6) 1_566 .
O2 P1 C20 C21 -62.8(9) . .
C27 P1 C20 C21 60.3(9) . .
C13 P1 C20 C21 175.1(9) . .
O2 P1 C20 C25 117.6(7) . .
C27 P1 C20 C25 -119.3(7) . .
C13 P1 C20 C25 -4.5(8) . .
C25 C20 C21 C22 -5.2(19) . .
P1 C20 C21 C22 175.2(11) . .
C20 C21 C22 C23 4.5(23) . .
C21 C22 C23 C24 -1.2(19) . .
C21 C22 C23 C26 177.2(11) . .
C22 C23 C24 C25 -1.2(15) . .
C26 C23 C24 C25 -179.6(9) . .
C21 C20 C25 C24 2.9(16) . .
P1 C20 C25 C24 -177.6(8) . .
C23 C24 C25 C20 0.4(16) . .
C24 C23 C26 O27 9.0(11) . .
C22 C23 C26 O27 -169.3(9) . .
C24 C23 C26 O26 -172.7(8) . .
C22 C23 C26 O26 9.0(12) . .
O27 C26 O26 Co1 2.9(6) . 1_544
C23 C26 O26 Co1 -175.5(5) . 1_544
O26 C26 O27 Co1 -2.6(6) . 1_544
C23 C26 O27 Co1 175.7(6) . 1_544
O2 P1 C27 C28 160.8(6) . .
C20 P1 C27 C28 36.7(7) . .
C13 P1 C27 C28 -76.7(6) . .
O2 P1 C27 C32 -25.5(6) . .
C20 P1 C27 C32 -149.6(5) . .
C13 P1 C27 C32 97.0(6) . .
C32 C27 C28 C29 -3.6(11) . .
P1 C27 C28 C29 170.0(6) . .
C27 C28 C29 C30 -1.1(12) . .
C28 C29 C30 C31 6.4(12) . .
C28 C29 C30 C33 -171.1(8) . .
C29 C30 C31 C32 -6.9(12) . .
C33 C30 C31 C32 170.7(7) . .
C30 C31 C32 C27 2.2(11) . .
C28 C27 C32 C31 3.1(10) . .
P1 C27 C32 C31 -170.8(6) . .
C31 C30 C33 O34 -174.7(7) . .
C29 C30 C33 O34 2.8(12) . .
C31 C30 C33 O33 1.4(12) . .
C29 C30 C33 O33 178.9(8) . .
O33 C33 O34 Co2 -0.9(14) . .
C30 C33 O34 Co2 174.8(5) . .
C33 O34 Co2 O34 -50.0(52) . 2_557
C33 O34 Co2 O40 -179.1(8) . 2_557
C33 O34 Co2 O40 0.9(8) . .
C33 O34 Co2 O50 92.8(8) . 2_557
C33 O34 Co2 O50 -87.2(8) . .
